data_4348506
loop_
_publ_author_name
'Singha Hazari, Arijit'
'Ray, Ritwika'
'Hoque, Md Asmaul'
'Lahiri, Goutam Kumar'

_publ_section_title
;
 Electronic Structure and Multicatalytic Features of Redox-Active
 Bis(arylimino)acenaphthene (BIAN)-Derived Ruthenium Complexes.
;
_journal_issue 16
_journal_name_full 'Inorganic chemistry'
_journal_page_first 8160
_journal_page_last 8173
_journal_paper_doi 10.1021/acs.inorgchem.6b01280
_journal_volume 55
_journal_year 2016
_chemical_formula_moiety 'C39 H25 Cl N7 O4 Ru, Cl O4'
_chemical_formula_sum 'C39 H25 Cl2 N7 O8 Ru'
_chemical_formula_weight 891.64
_space_group_crystal_system triclinic
_space_group_IT_number 2
_space_group_name_Hall '-P 1'
_space_group_name_H-M_alt 'P -1'
_atom_sites_solution_hydrogens geom
_audit_creation_date 2016-04-20
_audit_creation_method
;
Olex2 1.2
(compiled 2016.02.19 svn.r3266 for OlexSys, GUI svn.r5155)
;
_cell_angle_alpha 74.465(16)
_cell_angle_beta 70.471(17)
_cell_angle_gamma 71.882(16)
_cell_formula_units_Z 4
_cell_length_a 13.827(4)
_cell_length_b 16.888(6)
_cell_length_c 19.105(7)
_cell_measurement_reflns_used 9559
_cell_measurement_temperature 150
_cell_measurement_theta_max 29.0
_cell_measurement_theta_min 3.0
_cell_volume 3929(2)
_computing_cell_refinement
;
CrystalClear-SM Expert 2.1 b28 (Rigaku, 2013)
;
_computing_data_collection
;
CrystalClear-SM Expert 2.1 b28 (Rigaku, 2013)
;
_computing_data_reduction
;
CrystalClear-SM Expert 2.1 b28 (Rigaku, 2013)
;
_computing_molecular_graphics ORTEP
_computing_publication_material ORTEP
_computing_structure_refinement 'ShelXL (Sheldrick, 2015)'
_diffrn_ambient_temperature 150
_diffrn_detector CCD
_diffrn_detector_area_resol_mean 28.5714
_diffrn_measured_fraction_theta_full 0.998
_diffrn_measured_fraction_theta_max 0.998
_diffrn_measurement_details
;
scan:
	Number of images: 270
	           Slice: -110.0000 - 25.0000
	     Image width: 0.5000
	        Exp time: 16.0000
	   Rotation axis: Omega
	           Omega: 0.0000
	           Kappa: 0.0000
	             Phi: 36.0000
	             XTD: 45.3935
	          2theta: -19.7368
scan:
	Number of images: 240
	           Slice: -110.0000 - 10.0000
	     Image width: 0.5000
	        Exp time: 16.0000
	   Rotation axis: Omega
	           Omega: 0.0000
	           Kappa: -72.0000
	             Phi: 36.0000
	             XTD: 45.3935
	          2theta: -19.7368
scan:
	Number of images: 194
	           Slice: -78.0000 - 19.0000
	     Image width: 0.5000
	        Exp time: 16.0000
	   Rotation axis: Omega
	           Omega: 0.0000
	           Kappa: -72.0000
	             Phi: -180.0000
	             XTD: 45.3935
	          2theta: -19.7368
scan:
	Number of images: 135
	           Slice: -77.5000 - -10.0000
	     Image width: 0.5000
	        Exp time: 16.0000
	   Rotation axis: Omega
	           Omega: 0.0000
	           Kappa: -72.0000
	             Phi: -36.0000
	             XTD: 45.3935
	          2theta: -19.7368
scan:
	Number of images: 61
	           Slice: -59.0000 - -28.5000
	     Image width: 0.5000
	        Exp time: 16.0000
	   Rotation axis: Omega
	           Omega: 0.0000
	           Kappa: 72.0000
	             Phi: -180.0000
	             XTD: 45.3935
	          2theta: -19.7368
scan:
	Number of images: 60
	           Slice: -39.0000 - -9.0000
	     Image width: 0.5000
	        Exp time: 16.0000
	   Rotation axis: Omega
	           Omega: 0.0000
	           Kappa: -72.0000
	             Phi: -108.0000
	             XTD: 45.3935
	          2theta: -19.7368
scan:
	Number of images: 266
	           Slice: -63.0000 - 70.0000
	     Image width: 0.5000
	        Exp time: 16.0000
	   Rotation axis: Omega
	           Omega: 0.0000
	           Kappa: 0.0000
	             Phi: -108.0000
	             XTD: 45.3935
	          2theta: -19.7368
scan:
	Number of images: 225
	           Slice: -93.5000 - 19.0000
	     Image width: 0.5000
	        Exp time: 16.0000
	   Rotation axis: Omega
	           Omega: 0.0000
	           Kappa: -72.0000
	             Phi: 108.0000
	             XTD: 45.3935
	          2theta: -19.7368
scan:
	Number of images: 135
	           Slice: -59.0000 - 8.5000
	     Image width: 0.5000
	        Exp time: 16.0000
	   Rotation axis: Omega
	           Omega: 0.0000
	           Kappa: 72.0000
	             Phi: -36.0000
	             XTD: 45.3935
	          2theta: -19.7368
scan:
	Number of images: 258
	           Slice: -59.0000 - 70.0000
	     Image width: 0.5000
	        Exp time: 16.0000
	   Rotation axis: Omega
	           Omega: 0.0000
	           Kappa: 72.0000
	             Phi: 36.0000
	             XTD: 45.3935
	          2theta: -19.7368
scan:
	Number of images: 72
	           Slice: -43.0000 - -7.0000
	     Image width: 0.5000
	        Exp time: 16.0000
	   Rotation axis: Omega
	           Omega: 0.0000
	           Kappa: 72.0000
	             Phi: -108.0000
	             XTD: 45.3935
	          2theta: -19.7368
scan:
	Number of images: 35
	           Slice: -59.0000 - -41.5000
	     Image width: 0.5000
	        Exp time: 16.0000
	   Rotation axis: Omega
	           Omega: 0.0000
	           Kappa: 72.0000
	             Phi: 108.0000
	             XTD: 45.3935
	          2theta: -19.7368
;
_diffrn_measurement_device
;
AFC12 (Right): Kappa 3 circle
;
_diffrn_measurement_device_type
;
Rigaku Saturn724+ (4x4 bin mode)
;
_diffrn_measurement_method 'profile data from \w-scans'
_diffrn_measurement_specimen_support Fiber
_diffrn_orient_matrix_type XPlain
_diffrn_orient_matrix_UB_11 0.056785
_diffrn_orient_matrix_UB_12 0.007525
_diffrn_orient_matrix_UB_13 0.054589
_diffrn_orient_matrix_UB_21 0.005617
_diffrn_orient_matrix_UB_22 -0.059874
_diffrn_orient_matrix_UB_23 -0.019992
_diffrn_orient_matrix_UB_31 0.018492
_diffrn_orient_matrix_UB_32 0.027874
_diffrn_orient_matrix_UB_33 -0.045523
_diffrn_radiation_monochromator Confocal
_diffrn_radiation_type MoK\a
_diffrn_radiation_wavelength 0.71075
_diffrn_reflns_av_R_equivalents 0.0867
_diffrn_reflns_av_unetI/netI 0.0651
_diffrn_reflns_Laue_measured_fraction_full 0.998
_diffrn_reflns_Laue_measured_fraction_max 0.998
_diffrn_reflns_limit_h_max 16
_diffrn_reflns_limit_h_min -16
_diffrn_reflns_limit_k_max 20
_diffrn_reflns_limit_k_min -20
_diffrn_reflns_limit_l_max 22
_diffrn_reflns_limit_l_min -22
_diffrn_reflns_number 70270
_diffrn_reflns_point_group_measured_fraction_full 0.998
_diffrn_reflns_point_group_measured_fraction_max 0.998
_diffrn_reflns_theta_full 24.999
_diffrn_reflns_theta_max 24.999
_diffrn_reflns_theta_min 3.013
_diffrn_source MicroMax003_Mo
_diffrn_source_current 0.6
_diffrn_source_power 0.0
_diffrn_source_voltage 50.0
_exptl_absorpt_coefficient_mu 0.596
_exptl_absorpt_correction_T_max 0.932
_exptl_absorpt_correction_T_min 0.853
_exptl_absorpt_correction_type numerical
_exptl_absorpt_process_details 'NUMABS(Rigaku 1999)'
_exptl_crystal_colour Colorless
_exptl_crystal_density_diffrn 1.507
_exptl_crystal_description Prism
_exptl_crystal_F_000 1800
_exptl_crystal_size_max 0.2
_exptl_crystal_size_mid 0.2
_exptl_crystal_size_min 0.2
_refine_diff_density_max 2.400
_refine_diff_density_min -1.823
_refine_diff_density_rms 0.126
_refine_ls_extinction_method none
_refine_ls_goodness_of_fit_ref 1.122
_refine_ls_hydrogen_treatment constr
_refine_ls_matrix_type full
_refine_ls_number_parameters 1021
_refine_ls_number_reflns 13815
_refine_ls_number_restraints 0
_refine_ls_restrained_S_all 1.122
_refine_ls_R_factor_all 0.0793
_refine_ls_R_factor_gt 0.0726
_refine_ls_shift/su_max 0.001
_refine_ls_shift/su_mean 0.000
_refine_ls_structure_factor_coef Fsqd
_refine_ls_weighting_details 'w=1/[\s^2^(Fo^2^)+(0.0857P)^2^+10.4802P] where P=(Fo^2^+2Fc^2^)/3'
_refine_ls_weighting_scheme calc
_refine_ls_wR_factor_gt 0.1819
_refine_ls_wR_factor_ref 0.1896
_reflns_Friedel_coverage 0.000
_reflns_number_gt 12390
_reflns_number_total 13815
_reflns_shell_number_unique_all 20716
_reflns_threshold_expression 'I > 2\s(I)'
_cod_data_source_file ic6b01280_si_003.cif
_cod_data_source_block 1cClO4
_cod_database_code 4348506
_shelx_space_group_comment
;
The symmetry employed for this shelxl refinement is uniquely defined
by the following loop, which should always be used as a source of
symmetry information in preference to the above space-group names.
They are only intended as comments.
;
_shelx_estimated_absorpt_t_max 0.890
_shelx_estimated_absorpt_t_min 0.890
_olex2_refinement_description
;
1. Fixed Uiso
 At 1.2 times of:
  All C(H) groups
2. Uiso/Uaniso restraints and constraints
Uanis(O7) = Uanis(O8)
3.a Aromatic/amide H refined with riding coordinates:
 C33(H33), C14(H14), C18(H18), C9(H9), C65(H65), C5(H5), C19(H19), C71(H71),
 C35(H35), C20(H20), C72(H72), C15(H15), C36(H36), C30(H30), C7(H7), C8(H8),
 C42(H42), C57(H57), C32(H32), C22(H22), C53(H53), C4(H4), C3(H3), C74(H74),
 C31(H31), C38(H38), C54(H54), C17(H17), C77(H77), C56(H56), C25(H25), C48(H48),
  C78(H78), C46(H46), C64(H64), C21(H21), C27(H27), C58(H58), C61(H61),
 C43(H43), C69(H69), C66(H66), C44(H44), C39(H39), C59(H59), C70(H70), C75(H75),
  C47(H47), C60(H60), C26(H26)
;
_shelx_shelxl_version_number 2014/7
_olex2_submission_special_instructions 'No special instructions were received'
_platon_squeeze_void_probe_radius 1.20

loop_
_space_group_symop_operation_xyz
'x, y, z'
'-x, -y, -z'

loop_
_atom_site_label
_atom_site_type_symbol
_atom_site_fract_x
_atom_site_fract_y
_atom_site_fract_z
_atom_site_U_iso_or_equiv
_atom_site_adp_type
_atom_site_occupancy
_atom_site_site_symmetry_order
_atom_site_calc_flag
_atom_site_refinement_flags_posn
Ru1 Ru 0.78331(3) 0.73467(2) 0.28109(2) 0.02310(13) Uani 1 1 d .
Ru2 Ru 0.73406(3) 0.23551(2) 0.25777(2) 0.02275(13) Uani 1 1 d .
Cl2 Cl 0.61546(10) 0.31778(8) 0.35158(7) 0.0304(3) Uani 1 1 d .
Cl1 Cl 0.81771(10) 0.87368(7) 0.24372(7) 0.0325(3) Uani 1 1 d .
Cl4 Cl 0.74108(12) 0.55117(11) 0.00402(8) 0.0492(4) Uani 1 1 d .
Cl3 Cl 0.74531(11) 0.86113(9) 0.60564(9) 0.0448(4) Uani 1 1 d .
N5 N 0.6735(3) 0.7769(3) 0.2268(2) 0.0302(10) Uani 1 1 d .
N8 N 0.8284(3) 0.1822(2) 0.1669(2) 0.0259(9) Uani 1 1 d .
N9 N 0.6409(3) 0.2851(2) 0.1815(2) 0.0268(9) Uani 1 1 d .
N4 N 0.6521(3) 0.7763(2) 0.3676(2) 0.0280(9) Uani 1 1 d .
N6 N 0.8716(3) 0.7060(2) 0.1751(2) 0.0252(9) Uani 1 1 d .
N12 N 0.8338(3) 0.1789(3) 0.3206(2) 0.0257(9) Uani 1 1 d .
N1 N 0.9057(3) 0.6748(2) 0.3337(2) 0.0245(9) Uani 1 1 d .
N11 N 0.6755(3) 0.1289(3) 0.3181(2) 0.0308(9) Uani 1 1 d .
O2 O 0.3420(3) 0.5497(3) 0.3018(3) 0.0587(13) Uani 1 1 d .
O14 O 0.6901(4) 0.5741(3) 0.0775(2) 0.0540(11) Uani 1 1 d .
O10 O 0.8392(4) 0.8718(3) 0.5443(3) 0.0565(12) Uani 1 1 d .
O8 O 1.2416(4) -0.0969(4) 0.2164(4) 0.1055(18) Uani 1 1 d .
N2 N 0.7587(3) 0.6167(2) 0.3227(2) 0.0256(9) Uani 1 1 d .
C73 C 0.9329(4) 0.1278(3) 0.1657(3) 0.0261(10) Uani 1 1 d .
N13 N 0.8309(3) 0.3204(2) 0.2248(2) 0.0281(9) Uani 1 1 d .
C13 C 0.6622(4) 0.5946(3) 0.3304(3) 0.0241(10) Uani 1 1 d .
C34 C 0.9800(4) 0.7156(3) 0.3385(3) 0.0265(10) Uani 1 1 d .
O6 O 0.2210(4) 0.5743(3) 0.1663(3) 0.0650(14) Uani 1 1 d .
O5 O 0.1521(4) 0.4683(4) 0.2364(3) 0.0681(15) Uani 1 1 d .
N10 N 0.2282(4) 0.4999(4) 0.2005(3) 0.0494(14) Uani 1 1 d .
N3 N 0.3718(4) 0.5407(4) 0.3579(3) 0.0491(13) Uani 1 1 d .
C33 C 0.9748(4) 0.6649(3) 0.1533(3) 0.0301(11) Uani 1 1 d .
H33 H 1.0168 0.6522 0.1872 0.036 Uiso 1 1 calc R
O15 O 0.8507(4) 0.5473(4) -0.0188(3) 0.0652(13) Uani 1 1 d .
C16 C 0.4735(4) 0.5609(3) 0.3476(3) 0.0333(12) Uani 1 1 d .
C14 C 0.5875(4) 0.5904(3) 0.4014(3) 0.0299(11) Uani 1 1 d .
H14 H 0.6020 0.5995 0.4434 0.036 Uiso 1 1 calc R
C6 C 0.9896(4) 0.3657(3) 0.4393(3) 0.0297(11) Uani 1 1 d .
C18 C 0.6409(4) 0.5833(3) 0.2679(3) 0.0309(11) Uani 1 1 d .
H18 H 0.6915 0.5875 0.2199 0.037 Uiso 1 1 calc R
C9 C 0.7907(4) 0.4091(3) 0.4036(3) 0.0326(11) Uani 1 1 d .
H9 H 0.7251 0.4227 0.3921 0.039 Uiso 1 1 calc R
C65 C 0.9828(5) 0.0910(4) 0.3970(4) 0.0473(16) Uani 1 1 d .
H65 H 1.0353 0.0599 0.4225 0.057 Uiso 1 1 calc R
C50 C 0.6860(4) 0.2612(3) 0.1153(3) 0.0299(11) Uani 1 1 d .
C52 C 0.5356(4) 0.3421(3) 0.1913(3) 0.0266(10) Uani 1 1 d .
O3 O 1.2890(5) 0.7816(4) 0.3599(3) 0.0783(17) Uani 1 1 d .
C5 C 1.0894(4) 0.3531(3) 0.4524(3) 0.0342(12) Uani 1 1 d .
H5 H 1.1253 0.2979 0.4717 0.041 Uiso 1 1 calc R
C19 C 0.6452(5) 0.7630(3) 0.4416(3) 0.0343(12) Uani 1 1 d .
H19 H 0.7084 0.7397 0.4572 0.041 Uiso 1 1 calc R
C41 C 0.8354(4) 0.1889(3) 0.0288(3) 0.0309(11) Uani 1 1 d .
C23 C 0.5620(4) 0.8128(3) 0.3433(3) 0.0270(11) Uani 1 1 d .
C40 C 0.7940(4) 0.2061(3) 0.1059(3) 0.0271(10) Uani 1 1 d .
O12 O 0.6767(4) 0.8351(3) 0.5794(3) 0.0661(14) Uani 1 1 d .
C71 C 0.8934(5) 0.4448(4) 0.1575(3) 0.0394(13) Uani 1 1 d .
H71 H 0.8834 0.4982 0.1246 0.047 Uiso 1 1 calc R
C1 C 0.9170(4) 0.5920(3) 0.3568(3) 0.0268(10) Uani 1 1 d .
C24 C 0.5731(4) 0.8162(3) 0.2636(3) 0.0321(11) Uani 1 1 d .
C35 C 1.0895(4) 0.6868(3) 0.3069(3) 0.0323(11) Uani 1 1 d .
H35 H 1.1153 0.6428 0.2783 0.039 Uiso 1 1 calc R
C29 C 0.8139(4) 0.7258(3) 0.1236(3) 0.0298(11) Uani 1 1 d .
C20 C 0.5489(5) 0.7821(4) 0.4967(3) 0.0389(13) Uani 1 1 d .
H20 H 0.5461 0.7701 0.5488 0.047 Uiso 1 1 calc R
C55 C 0.3372(4) 0.4453(4) 0.1985(3) 0.0346(12) Uani 1 1 d .
C72 C 0.8204(4) 0.3964(3) 0.1770(3) 0.0322(11) Uani 1 1 d .
H72 H 0.7615 0.4169 0.1565 0.039 Uiso 1 1 calc R
C2 C 0.9899(4) 0.5192(3) 0.3916(3) 0.0255(10) Uani 1 1 d .
C15 C 0.4926(4) 0.5730(3) 0.4096(3) 0.0347(12) Uani 1 1 d .
H15 H 0.4414 0.5694 0.4574 0.042 Uiso 1 1 calc R
C62 C 0.7269(4) 0.0810(3) 0.3707(3) 0.0314(12) Uani 1 1 d .
O13 O 0.6890(7) 0.5978(8) -0.0470(5) 0.185(5) Uani 1 1 d .
C36 C 1.1591(4) 0.7228(4) 0.3177(3) 0.0360(12) Uani 1 1 d .
H36 H 1.2333 0.7030 0.2977 0.043 Uiso 1 1 calc R
O1 O 0.3202(4) 0.5177(4) 0.4231(3) 0.0746(16) Uani 1 1 d .
C30 C 0.8555(4) 0.7027(3) 0.0537(3) 0.0345(12) Uani 1 1 d .
H30 H 0.8130 0.7167 0.0200 0.041 Uiso 1 1 calc R
C7 C 0.9322(5) 0.3039(3) 0.4532(3) 0.0369(12) Uani 1 1 d .
H7 H 0.9605 0.2469 0.4740 0.044 Uiso 1 1 calc R
C8 C 0.8351(4) 0.3253(3) 0.4369(3) 0.0328(12) Uani 1 1 d .
H8 H 0.7976 0.2828 0.4484 0.039 Uiso 1 1 calc R
C42 C 0.9303(4) 0.1440(3) -0.0126(3) 0.0363(12) Uani 1 1 d .
H42 H 0.9876 0.1159 0.0090 0.044 Uiso 1 1 calc R
C57 C 0.4489(4) 0.3174(4) 0.2455(3) 0.0373(12) Uani 1 1 d .
H57 H 0.4591 0.2654 0.2801 0.045 Uiso 1 1 calc R
C32 C 1.0218(4) 0.6404(3) 0.0832(3) 0.0338(12) Uani 1 1 d .
H32 H 1.0945 0.6117 0.0697 0.041 Uiso 1 1 calc R
C12 C 0.9421(4) 0.4498(3) 0.4085(3) 0.0278(11) Uani 1 1 d .
C63 C 0.8186(4) 0.1064(3) 0.3709(3) 0.0289(11) Uani 1 1 d .
O9 O 0.7777(4) 0.7956(4) 0.6650(3) 0.0733(16) Uani 1 1 d .
C22 C 0.4636(4) 0.8363(3) 0.3966(3) 0.0387(13) Uani 1 1 d .
H22 H 0.4015 0.8637 0.3802 0.046 Uiso 1 1 calc R
C53 C 0.5229(4) 0.4207(3) 0.1436(3) 0.0335(12) Uani 1 1 d .
H53 H 0.5830 0.4383 0.1084 0.040 Uiso 1 1 calc R
C4 C 1.1343(4) 0.4205(3) 0.4372(3) 0.0325(12) Uani 1 1 d .
H4 H 1.2003 0.4104 0.4472 0.039 Uiso 1 1 calc R
C3 C 1.0857(4) 0.5044(3) 0.4071(3) 0.0311(11) Uani 1 1 d .
H3 H 1.1182 0.5495 0.3978 0.037 Uiso 1 1 calc R
C74 C 1.0220(4) 0.1611(3) 0.1309(3) 0.0374(13) Uani 1 1 d .
H74 H 1.0146 0.2179 0.1042 0.045 Uiso 1 1 calc R
N7 N 1.1945(5) 0.8208(4) 0.3758(3) 0.0563(16) Uani 1 1 d .
O11 O 0.6932(5) 0.9387(4) 0.6331(4) 0.090(2) Uani 1 1 d .
C11 C 0.8309(4) 0.5606(3) 0.3534(3) 0.0241(10) Uani 1 1 d .
C67 C 0.9194(4) 0.2092(3) 0.3085(3) 0.0297(11) Uani 1 1 d .
C68 C 0.9157(4) 0.2920(3) 0.2549(3) 0.0287(11) Uani 1 1 d .
C31 C 0.9612(5) 0.6583(3) 0.0333(3) 0.0363(13) Uani 1 1 d .
H31 H 0.9914 0.6406 -0.0142 0.044 Uiso 1 1 calc R
C38 C 1.0109(5) 0.8226(3) 0.3850(3) 0.0388(13) Uani 1 1 d .
H38 H 0.9853 0.8700 0.4097 0.047 Uiso 1 1 calc R
C54 C 0.4218(5) 0.4736(3) 0.1474(3) 0.0376(13) Uani 1 1 d .
H54 H 0.4119 0.5277 0.1156 0.045 Uiso 1 1 calc R
C17 C 0.5442(4) 0.5658(3) 0.2758(3) 0.0347(12) Uani 1 1 d .
H17 H 0.5281 0.5577 0.2341 0.042 Uiso 1 1 calc R
C77 C 1.0405(4) -0.0051(3) 0.2112(3) 0.0325(11) Uani 1 1 d .
H77 H 1.0482 -0.0614 0.2391 0.039 Uiso 1 1 calc R
C10 C 0.8458(4) 0.4707(3) 0.3883(3) 0.0275(10) Uani 1 1 d .
C56 C 0.3472(4) 0.3684(4) 0.2494(3) 0.0367(12) Uani 1 1 d .
H56 H 0.2870 0.3517 0.2852 0.044 Uiso 1 1 calc R
C25 C 0.4944(5) 0.8482(4) 0.2263(4) 0.0454(15) Uani 1 1 d .
H25 H 0.4247 0.8753 0.2514 0.054 Uiso 1 1 calc R
C48 C 0.5673(5) 0.3089(4) 0.0198(3) 0.0413(13) Uani 1 1 d .
H48 H 0.5038 0.3370 0.0515 0.050 Uiso 1 1 calc R
C37 C 1.1191(5) 0.7882(4) 0.3582(3) 0.0401(14) Uani 1 1 d .
C78 C 0.9414(4) 0.0447(3) 0.2060(3) 0.0283(11) Uani 1 1 d .
H78 H 0.8804 0.0227 0.2294 0.034 Uiso 1 1 calc R
C46 C 0.6640(5) 0.2629(4) -0.1019(3) 0.0503(16) Uani 1 1 d .
H46 H 0.6645 0.2608 -0.1512 0.060 Uiso 1 1 calc R
C64 C 0.8929(5) 0.0623(3) 0.4114(3) 0.0403(14) Uani 1 1 d .
H64 H 0.8820 0.0131 0.4483 0.048 Uiso 1 1 calc R
C21 C 0.4580(5) 0.8191(4) 0.4731(3) 0.0434(14) Uani 1 1 d .
H21 H 0.3916 0.8327 0.5092 0.052 Uiso 1 1 calc R
C51 C 0.7514(5) 0.2293(3) -0.0044(3) 0.0357(12) Uani 1 1 d .
C45 C 0.7568(5) 0.2249(4) -0.0787(3) 0.0414(14) Uani 1 1 d .
C49 C 0.6576(4) 0.2724(3) 0.0447(3) 0.0310(11) Uani 1 1 d .
C27 C 0.6226(5) 0.7997(5) 0.1144(4) 0.0514(17) Uani 1 1 d .
H27 H 0.6394 0.7930 0.0636 0.062 Uiso 1 1 calc R
C28 C 0.6990(5) 0.7701(3) 0.1537(3) 0.0374(13) Uani 1 1 d .
C58 C 0.5950(4) 0.1040(3) 0.3113(4) 0.0375(13) Uani 1 1 d .
H58 H 0.5615 0.1353 0.2727 0.045 Uiso 1 1 calc R
C61 C 0.6941(5) 0.0092(3) 0.4208(3) 0.0424(14) Uani 1 1 d .
H61 H 0.7302 -0.0235 0.4575 0.051 Uiso 1 1 calc R
C43 C 0.9393(5) 0.1414(4) -0.0883(3) 0.0441(14) Uani 1 1 d .
H43 H 1.0044 0.1120 -0.1176 0.053 Uiso 1 1 calc R
C69 C 0.9902(4) 0.3386(4) 0.2364(3) 0.0373(12) Uani 1 1 d .
H69 H 1.0479 0.3184 0.2582 0.045 Uiso 1 1 calc R
C66 C 0.9963(5) 0.1649(4) 0.3454(3) 0.0405(13) Uani 1 1 d .
H66 H 1.0575 0.1848 0.3356 0.049 Uiso 1 1 calc R
C44 C 0.8566(5) 0.1800(4) -0.1211(3) 0.0458(15) Uani 1 1 d .
H44 H 0.8659 0.1767 -0.1719 0.055 Uiso 1 1 calc R
C76 C 1.1279(4) 0.0280(4) 0.1753(3) 0.0411(14) Uani 1 1 d .
C39 C 0.9422(4) 0.7854(3) 0.3745(3) 0.0328(11) Uani 1 1 d .
H39 H 0.8681 0.8076 0.3921 0.039 Uiso 1 1 calc R
O4 O 1.1606(5) 0.8829(4) 0.4066(3) 0.0878(19) Uani 1 1 d .
C59 C 0.5601(5) 0.0345(3) 0.3587(4) 0.0518(17) Uani 1 1 d .
H59 H 0.5033 0.0189 0.3530 0.062 Uiso 1 1 calc R
C70 C 0.9801(5) 0.4155(4) 0.1855(3) 0.0424(14) Uani 1 1 d .
H70 H 1.0322 0.4470 0.1706 0.051 Uiso 1 1 calc R
C75 C 1.1207(5) 0.1111(4) 0.1357(4) 0.0492(16) Uani 1 1 d .
H75 H 1.1820 0.1326 0.1125 0.059 Uiso 1 1 calc R
N14 N 1.2322(4) -0.0262(4) 0.1815(4) 0.0685(19) Uani 1 1 d .
C47 C 0.5719(5) 0.3033(4) -0.0550(3) 0.0472(15) Uani 1 1 d .
H47 H 0.5105 0.3278 -0.0726 0.057 Uiso 1 1 calc R
C60 C 0.6094(5) -0.0123(4) 0.4150(4) 0.0515(17) Uani 1 1 d .
H60 H 0.5845 -0.0587 0.4492 0.062 Uiso 1 1 calc R
O16 O 0.7375(7) 0.4626(5) 0.0108(5) 0.141(4) Uani 1 1 d .
C26 C 0.5199(5) 0.8396(5) 0.1518(4) 0.062(2) Uani 1 1 d .
H26 H 0.4670 0.8612 0.1256 0.074 Uiso 1 1 calc R
O7 O 1.3084(4) 0.0024(4) 0.1466(4) 0.1055(18) Uani 1 1 d .

loop_
_atom_site_aniso_label
_atom_site_aniso_U_11
_atom_site_aniso_U_22
_atom_site_aniso_U_33
_atom_site_aniso_U_23
_atom_site_aniso_U_13
_atom_site_aniso_U_12
Ru1 0.0199(2) 0.0168(2) 0.0295(2) -0.00070(16) -0.00819(16) -0.00175(16)
Ru2 0.0203(2) 0.0178(2) 0.0275(2) -0.00069(16) -0.00809(16) -0.00217(16)
Cl2 0.0296(7) 0.0268(6) 0.0325(6) -0.0069(5) -0.0063(5) -0.0046(5)
Cl1 0.0305(7) 0.0187(6) 0.0427(7) -0.0005(5) -0.0079(5) -0.0052(5)
Cl4 0.0422(9) 0.0682(10) 0.0394(8) -0.0077(7) -0.0122(6) -0.0171(7)
Cl3 0.0340(8) 0.0391(8) 0.0639(9) -0.0085(7) -0.0203(7) -0.0060(6)
N5 0.022(2) 0.040(3) 0.028(2) -0.0069(19) -0.0067(17) -0.0067(19)
N8 0.017(2) 0.021(2) 0.035(2) -0.0030(17) -0.0063(17) 0.0004(16)
N9 0.026(2) 0.018(2) 0.030(2) -0.0031(16) -0.0073(17) 0.0024(17)
N4 0.032(2) 0.019(2) 0.028(2) -0.0015(16) -0.0026(18) -0.0080(17)
N6 0.025(2) 0.022(2) 0.029(2) -0.0007(16) -0.0117(17) -0.0050(17)
N12 0.026(2) 0.025(2) 0.027(2) -0.0036(17) -0.0100(17) -0.0053(17)
N1 0.022(2) 0.021(2) 0.031(2) -0.0007(16) -0.0134(17) -0.0032(16)
N11 0.025(2) 0.023(2) 0.040(2) -0.0040(18) -0.0083(18) -0.0015(17)
O2 0.035(2) 0.082(4) 0.078(3) -0.038(3) -0.024(2) -0.011(2)
O14 0.049(3) 0.057(3) 0.050(3) -0.019(2) -0.011(2) 0.000(2)
O10 0.047(3) 0.055(3) 0.054(3) 0.012(2) -0.017(2) -0.008(2)
O8 0.038(2) 0.060(3) 0.169(5) 0.037(3) -0.027(3) 0.0052(18)
N2 0.020(2) 0.022(2) 0.036(2) -0.0075(17) -0.0063(17) -0.0058(17)
C73 0.023(3) 0.023(2) 0.028(2) -0.0035(19) -0.0084(19) 0.002(2)
N13 0.030(2) 0.019(2) 0.032(2) -0.0004(17) -0.0114(18) -0.0018(17)
C13 0.021(2) 0.017(2) 0.035(3) -0.0038(19) -0.012(2) -0.0021(18)
C34 0.026(3) 0.026(3) 0.028(2) 0.003(2) -0.013(2) -0.008(2)
O6 0.050(3) 0.053(3) 0.085(4) -0.024(3) -0.035(3) 0.025(2)
O5 0.023(2) 0.103(4) 0.074(3) -0.033(3) -0.015(2) 0.007(3)
N10 0.034(3) 0.059(4) 0.060(3) -0.035(3) -0.023(3) 0.014(3)
N3 0.033(3) 0.056(3) 0.071(4) -0.027(3) -0.015(3) -0.013(2)
C33 0.022(3) 0.024(3) 0.043(3) -0.005(2) -0.012(2) -0.003(2)
O15 0.051(3) 0.083(4) 0.066(3) -0.029(3) -0.004(2) -0.022(3)
C16 0.030(3) 0.027(3) 0.049(3) -0.009(2) -0.015(2) -0.009(2)
C14 0.031(3) 0.027(3) 0.034(3) -0.005(2) -0.009(2) -0.010(2)
C6 0.033(3) 0.021(2) 0.031(3) -0.001(2) -0.010(2) -0.002(2)
C18 0.032(3) 0.025(3) 0.033(3) -0.007(2) -0.010(2) -0.003(2)
C9 0.033(3) 0.026(3) 0.040(3) -0.005(2) -0.014(2) -0.006(2)
C65 0.063(4) 0.025(3) 0.056(4) -0.003(3) -0.038(3) 0.007(3)
C50 0.024(3) 0.028(3) 0.034(3) -0.002(2) -0.012(2) 0.000(2)
C52 0.021(3) 0.023(2) 0.033(3) -0.003(2) -0.010(2) 0.000(2)
O3 0.062(4) 0.092(4) 0.098(4) 0.015(3) -0.045(3) -0.044(3)
C5 0.039(3) 0.024(3) 0.035(3) -0.004(2) -0.018(2) 0.005(2)
C19 0.041(3) 0.030(3) 0.036(3) -0.006(2) -0.006(2) -0.020(2)
C41 0.027(3) 0.029(3) 0.032(3) -0.004(2) -0.006(2) -0.003(2)
C23 0.015(2) 0.020(2) 0.049(3) -0.012(2) -0.011(2) -0.0009(18)
C40 0.021(3) 0.026(3) 0.031(3) -0.003(2) -0.010(2) 0.001(2)
O12 0.053(3) 0.069(3) 0.094(4) -0.022(3) -0.038(3) -0.015(3)
C71 0.043(3) 0.028(3) 0.045(3) 0.004(2) -0.014(3) -0.013(2)
C1 0.022(3) 0.019(2) 0.037(3) -0.002(2) -0.008(2) -0.0041(19)
C24 0.024(3) 0.025(3) 0.043(3) -0.004(2) -0.012(2) 0.001(2)
C35 0.027(3) 0.029(3) 0.038(3) 0.005(2) -0.012(2) -0.008(2)
C29 0.036(3) 0.026(3) 0.029(3) 0.006(2) -0.016(2) -0.012(2)
C20 0.041(3) 0.042(3) 0.037(3) -0.009(2) -0.002(2) -0.023(3)
C55 0.022(3) 0.038(3) 0.045(3) -0.022(3) -0.016(2) 0.010(2)
C72 0.034(3) 0.025(3) 0.034(3) 0.002(2) -0.012(2) -0.007(2)
C2 0.025(3) 0.019(2) 0.029(2) 0.0012(19) -0.009(2) -0.0035(19)
C15 0.032(3) 0.035(3) 0.039(3) -0.007(2) -0.009(2) -0.011(2)
C62 0.035(3) 0.019(2) 0.031(3) -0.007(2) 0.002(2) -0.004(2)
O13 0.106(6) 0.292(14) 0.114(6) -0.054(7) -0.080(5) 0.078(7)
C36 0.030(3) 0.040(3) 0.037(3) 0.006(2) -0.015(2) -0.012(2)
O1 0.052(3) 0.112(5) 0.072(3) -0.018(3) -0.001(3) -0.053(3)
C30 0.038(3) 0.037(3) 0.030(3) 0.000(2) -0.012(2) -0.011(2)
C7 0.047(3) 0.022(3) 0.039(3) -0.003(2) -0.015(3) -0.003(2)
C8 0.040(3) 0.024(3) 0.035(3) -0.002(2) -0.010(2) -0.011(2)
C42 0.033(3) 0.034(3) 0.036(3) -0.007(2) -0.008(2) -0.001(2)
C57 0.031(3) 0.031(3) 0.043(3) -0.005(2) -0.006(2) -0.003(2)
C32 0.031(3) 0.021(2) 0.042(3) -0.003(2) -0.006(2) -0.002(2)
C12 0.033(3) 0.020(2) 0.027(2) -0.0019(19) -0.008(2) -0.004(2)
C63 0.034(3) 0.018(2) 0.030(3) -0.0035(19) -0.012(2) 0.001(2)
O9 0.070(4) 0.088(4) 0.068(3) 0.021(3) -0.036(3) -0.040(3)
C22 0.025(3) 0.031(3) 0.061(4) -0.020(3) -0.004(3) -0.007(2)
C53 0.026(3) 0.025(3) 0.044(3) -0.002(2) -0.011(2) -0.001(2)
C4 0.028(3) 0.027(3) 0.037(3) 0.002(2) -0.015(2) 0.002(2)
C3 0.030(3) 0.027(3) 0.035(3) -0.002(2) -0.012(2) -0.005(2)
C74 0.028(3) 0.023(3) 0.050(3) 0.007(2) -0.011(2) -0.002(2)
N7 0.071(4) 0.065(4) 0.055(3) 0.011(3) -0.035(3) -0.046(3)
O11 0.063(4) 0.073(4) 0.154(6) -0.066(4) -0.032(4) -0.003(3)
C11 0.024(3) 0.022(2) 0.027(2) -0.0024(19) -0.0094(19) -0.0046(19)
C67 0.022(3) 0.027(3) 0.036(3) 0.000(2) -0.012(2) -0.001(2)
C68 0.028(3) 0.021(2) 0.037(3) -0.003(2) -0.011(2) -0.004(2)
C31 0.042(3) 0.032(3) 0.031(3) -0.004(2) 0.002(2) -0.017(2)
C38 0.057(4) 0.025(3) 0.041(3) 0.004(2) -0.021(3) -0.018(3)
C54 0.044(3) 0.023(3) 0.042(3) -0.003(2) -0.021(3) 0.004(2)
C17 0.027(3) 0.036(3) 0.046(3) -0.011(2) -0.016(2) -0.004(2)
C77 0.034(3) 0.021(2) 0.037(3) -0.001(2) -0.010(2) -0.002(2)
C10 0.030(3) 0.019(2) 0.033(3) -0.002(2) -0.012(2) -0.004(2)
C56 0.024(3) 0.040(3) 0.044(3) -0.009(2) -0.007(2) -0.007(2)
C25 0.027(3) 0.050(4) 0.052(4) -0.003(3) -0.020(3) 0.006(3)
C48 0.041(3) 0.041(3) 0.043(3) -0.008(3) -0.020(3) -0.001(3)
C37 0.053(4) 0.036(3) 0.042(3) 0.010(2) -0.027(3) -0.026(3)
C78 0.027(3) 0.018(2) 0.036(3) -0.004(2) -0.005(2) -0.004(2)
C46 0.065(4) 0.051(4) 0.036(3) -0.012(3) -0.026(3) 0.001(3)
C64 0.055(4) 0.022(3) 0.038(3) -0.001(2) -0.021(3) 0.003(3)
C21 0.036(3) 0.052(4) 0.043(3) -0.026(3) 0.010(3) -0.020(3)
C51 0.039(3) 0.028(3) 0.036(3) -0.003(2) -0.012(2) -0.003(2)
C45 0.052(4) 0.038(3) 0.028(3) -0.001(2) -0.016(3) -0.002(3)
C49 0.028(3) 0.031(3) 0.035(3) -0.010(2) -0.012(2) -0.001(2)
C27 0.033(3) 0.072(5) 0.042(3) -0.008(3) -0.016(3) 0.002(3)
C28 0.037(3) 0.028(3) 0.039(3) 0.006(2) -0.015(2) -0.002(2)
C58 0.022(3) 0.020(3) 0.063(4) -0.004(2) -0.012(2) 0.002(2)
C61 0.046(4) 0.026(3) 0.039(3) 0.002(2) -0.001(3) -0.004(3)
C43 0.047(4) 0.043(3) 0.035(3) -0.010(3) 0.000(3) -0.009(3)
C69 0.030(3) 0.043(3) 0.041(3) -0.004(2) -0.012(2) -0.012(2)
C66 0.043(3) 0.031(3) 0.052(3) -0.006(3) -0.026(3) -0.002(2)
C44 0.064(4) 0.039(3) 0.025(3) -0.006(2) -0.011(3) 0.001(3)
C76 0.027(3) 0.032(3) 0.057(4) 0.004(3) -0.020(3) 0.004(2)
C39 0.030(3) 0.022(3) 0.040(3) 0.001(2) -0.011(2) -0.003(2)
O4 0.120(5) 0.094(4) 0.087(4) -0.020(4) -0.032(4) -0.072(4)
C59 0.034(3) 0.020(3) 0.091(5) -0.006(3) -0.003(3) -0.010(2)
C70 0.037(3) 0.046(3) 0.047(3) -0.008(3) -0.003(3) -0.024(3)
C75 0.026(3) 0.038(3) 0.068(4) 0.008(3) -0.008(3) -0.007(3)
N14 0.028(3) 0.048(3) 0.110(5) 0.015(3) -0.019(3) -0.007(3)
C47 0.052(4) 0.046(4) 0.043(3) -0.005(3) -0.031(3) 0.005(3)
C60 0.041(4) 0.023(3) 0.071(4) -0.005(3) 0.010(3) -0.013(3)
O16 0.151(7) 0.122(6) 0.151(7) -0.093(6) 0.070(6) -0.097(6)
C26 0.035(4) 0.083(5) 0.058(4) -0.006(4) -0.029(3) 0.011(3)
O7 0.038(2) 0.060(3) 0.169(5) 0.037(3) -0.027(3) 0.0052(18)

loop_
_atom_type_symbol
_atom_type_description
_atom_type_scat_dispersion_real
_atom_type_scat_dispersion_imag
_atom_type_scat_source
C C 0.0033 0.0016 'International Tables Vol C Tables 4.2.6.8 and 6.1.1.4'
H H 0.0000 0.0000 'International Tables Vol C Tables 4.2.6.8 and 6.1.1.4'
Cl Cl 0.1484 0.1585 'International Tables Vol C Tables 4.2.6.8 and 6.1.1.4'
N N 0.0061 0.0033 'International Tables Vol C Tables 4.2.6.8 and 6.1.1.4'
O O 0.0106 0.0060 'International Tables Vol C Tables 4.2.6.8 and 6.1.1.4'
Ru Ru -1.2594 0.8363 'International Tables Vol C Tables 4.2.6.8 and 6.1.1.4'

loop_
_geom_angle_atom_site_label_1
_geom_angle_atom_site_label_2
_geom_angle_atom_site_label_3
_geom_angle
N5 Ru1 Cl1 88.83(14)
N5 Ru1 N4 79.93(17)
N5 Ru1 N6 79.41(16)
N5 Ru1 N1 172.47(17)
N5 Ru1 N2 96.33(17)
N4 Ru1 Cl1 90.14(12)
N4 Ru1 N1 104.72(16)
N6 Ru1 Cl1 90.96(12)
N6 Ru1 N4 159.28(17)
N6 Ru1 N1 95.68(16)
N1 Ru1 Cl1 97.01(11)
N2 Ru1 Cl1 173.91(12)
N2 Ru1 N4 87.60(16)
N2 Ru1 N6 93.16(16)
N2 Ru1 N1 78.13(16)
N8 Ru2 Cl2 171.24(12)
N8 Ru2 N9 78.24(16)
N8 Ru2 N11 95.49(17)
N8 Ru2 N13 87.43(16)
N9 Ru2 Cl2 94.91(11)
N12 Ru2 Cl2 92.42(12)
N12 Ru2 N8 94.53(16)
N12 Ru2 N9 172.64(16)
N12 Ru2 N11 79.05(17)
N12 Ru2 N13 78.84(16)
N11 Ru2 Cl2 91.05(12)
N11 Ru2 N9 100.14(17)
N13 Ru2 Cl2 88.69(12)
N13 Ru2 N9 101.94(16)
N13 Ru2 N11 157.86(17)
O14 Cl4 O16 107.5(4)
O15 Cl4 O14 112.0(3)
O15 Cl4 O16 103.5(4)
O13 Cl4 O14 112.2(4)
O13 Cl4 O15 114.8(5)
O13 Cl4 O16 105.9(7)
O12 Cl3 O10 109.3(3)
O12 Cl3 O9 108.7(3)
O9 Cl3 O10 108.2(3)
O11 Cl3 O10 109.8(4)
O11 Cl3 O12 110.9(3)
O11 Cl3 O9 109.9(4)
C24 N5 Ru1 118.9(3)
C28 N5 Ru1 119.7(4)
C28 N5 C24 121.3(4)
C73 N8 Ru2 122.1(3)
C40 N8 Ru2 116.5(3)
C40 N8 C73 121.2(4)
C50 N9 Ru2 114.3(3)
C50 N9 C52 116.4(4)
C52 N9 Ru2 129.3(3)
C19 N4 Ru1 127.7(4)
C19 N4 C23 119.7(4)
C23 N4 Ru1 112.2(3)
C33 N6 Ru1 128.2(3)
C33 N6 C29 117.2(4)
C29 N6 Ru1 114.4(3)
C63 N12 Ru2 118.6(3)
C67 N12 Ru2 119.4(3)
C67 N12 C63 121.8(4)
C34 N1 Ru1 124.8(3)
C1 N1 Ru1 114.2(3)
C1 N1 C34 120.7(4)
C62 N11 Ru2 112.9(3)
C58 N11 Ru2 128.5(4)
C58 N11 C62 118.5(5)
C13 N2 Ru1 124.3(3)
C11 N2 Ru1 116.1(3)
C11 N2 C13 118.9(4)
C74 C73 N8 119.9(4)
C74 C73 C78 121.3(5)
C78 C73 N8 118.5(4)
C72 N13 Ru2 127.8(4)
C72 N13 C68 118.6(4)
C68 N13 Ru2 113.6(3)
C14 C13 N2 118.2(4)
C18 C13 N2 120.8(4)
C18 C13 C14 120.9(5)
C35 C34 N1 121.2(5)
C39 C34 N1 119.2(4)
C39 C34 C35 119.7(5)
O6 N10 C55 117.1(6)
O5 N10 O6 124.8(5)
O5 N10 C55 118.2(6)
O2 N3 C16 118.6(5)
O2 N3 O1 123.5(5)
O1 N3 C16 117.9(5)
N6 C33 H33 118.7
N6 C33 C32 122.7(5)
C32 C33 H33 118.7
C15 C16 N3 118.1(5)
C15 C16 C17 123.7(5)
C17 C16 N3 118.2(5)
C13 C14 H14 120.3
C15 C14 C13 119.4(5)
C15 C14 H14 120.3
C7 C6 C5 127.5(5)
C7 C6 C12 116.2(5)
C12 C6 C5 116.4(5)
C13 C18 H18 120.0
C13 C18 C17 120.0(5)
C17 C18 H18 120.0
C8 C9 H9 120.8
C10 C9 H9 120.8
C10 C9 C8 118.3(5)
C64 C65 H65 119.9
C66 C65 H65 119.9
C66 C65 C64 120.2(5)
N9 C50 C40 115.3(4)
N9 C50 C49 137.5(5)
C40 C50 C49 107.2(4)
C57 C52 N9 120.8(4)
C57 C52 C53 120.6(5)
C53 C52 N9 118.6(4)
C6 C5 H5 119.7
C4 C5 C6 120.5(5)
C4 C5 H5 119.7
N4 C19 H19 118.6
N4 C19 C20 122.8(5)
C20 C19 H19 118.6
C42 C41 C40 135.4(5)
C42 C41 C51 119.8(5)
C51 C41 C40 104.8(4)
N4 C23 C24 116.7(4)
N4 C23 C22 119.5(5)
C22 C23 C24 123.5(5)
N8 C40 C50 115.4(4)
N8 C40 C41 135.6(5)
C41 C40 C50 108.9(4)
C72 C71 H71 120.0
C70 C71 H71 120.0
C70 C71 C72 120.0(5)
N1 C1 C2 137.9(5)
N1 C1 C11 114.3(4)
C11 C1 C2 107.7(4)
N5 C24 C23 112.1(4)
N5 C24 C25 120.3(5)
C25 C24 C23 127.5(5)
C34 C35 H35 120.1
C36 C35 C34 119.8(5)
C36 C35 H35 120.1
N6 C29 C28 113.3(4)
C30 C29 N6 122.9(5)
C30 C29 C28 123.7(5)
C19 C20 H20 121.0
C21 C20 C19 118.0(5)
C21 C20 H20 121.0
C54 C55 N10 118.5(5)
C54 C55 C56 123.5(5)
C56 C55 N10 118.0(5)
N13 C72 C71 121.7(5)
N13 C72 H72 119.1
C71 C72 H72 119.1
C12 C2 C1 104.2(4)
C3 C2 C1 137.1(5)
C3 C2 C12 118.7(4)
C16 C15 C14 118.9(5)
C16 C15 H15 120.5
C14 C15 H15 120.5
N11 C62 C63 116.1(4)
N11 C62 C61 121.3(5)
C61 C62 C63 122.5(5)
C35 C36 H36 120.6
C35 C36 C37 118.9(5)
C37 C36 H36 120.6
C29 C30 H30 120.6
C29 C30 C31 118.9(5)
C31 C30 H30 120.6
C6 C7 H7 119.3
C8 C7 C6 121.3(5)
C8 C7 H7 119.3
C9 C8 H8 119.2
C7 C8 C9 121.7(5)
C7 C8 H8 119.2
C41 C42 H42 121.0
C41 C42 C43 118.1(5)
C43 C42 H42 121.0
C52 C57 H57 119.8
C52 C57 C56 120.4(5)
C56 C57 H57 119.8
C33 C32 H32 120.4
C31 C32 C33 119.2(5)
C31 C32 H32 120.4
C6 C12 C2 122.9(5)
C6 C12 C10 122.5(5)
C10 C12 C2 114.6(4)
N12 C63 C62 113.1(4)
N12 C63 C64 119.1(5)
C64 C63 C62 127.6(5)
C23 C22 H22 120.1
C21 C22 C23 119.7(5)
C21 C22 H22 120.1
C52 C53 H53 120.1
C52 C53 C54 119.9(5)
C54 C53 H53 120.1
C5 C4 H4 118.7
C5 C4 C3 122.6(5)
C3 C4 H4 118.7
C2 C3 C4 118.9(5)
C2 C3 H3 120.6
C4 C3 H3 120.6
C73 C74 H74 120.1
C75 C74 C73 119.8(5)
C75 C74 H74 120.1
O3 N7 C37 117.2(6)
O4 N7 O3 123.8(6)
O4 N7 C37 119.0(7)
N2 C11 C1 116.3(4)
N2 C11 C10 134.5(4)
C10 C11 C1 109.1(4)
N12 C67 C68 112.3(4)
N12 C67 C66 120.2(5)
C66 C67 C68 127.4(5)
N13 C68 C67 115.0(4)
N13 C68 C69 121.2(5)
C69 C68 C67 123.8(5)
C30 C31 H31 120.4
C32 C31 C30 119.2(5)
C32 C31 H31 120.4
C37 C38 H38 121.1
C39 C38 H38 121.1
C39 C38 C37 117.7(5)
C55 C54 C53 118.1(5)
C55 C54 H54 120.9
C53 C54 H54 120.9
C16 C17 C18 117.1(5)
C16 C17 H17 121.5
C18 C17 H17 121.5
C78 C77 H77 120.3
C76 C77 H77 120.3
C76 C77 C78 119.3(5)
C9 C10 C12 119.9(5)
C9 C10 C11 135.7(5)
C12 C10 C11 104.4(4)
C55 C56 H56 121.4
C57 C56 C55 117.3(5)
C57 C56 H56 121.4
C24 C25 H25 120.8
C26 C25 C24 118.4(5)
C26 C25 H25 120.8
C49 C48 H48 120.7
C49 C48 C47 118.6(5)
C47 C48 H48 120.7
C36 C37 N7 118.5(6)
C36 C37 C38 122.6(5)
C38 C37 N7 118.9(6)
C73 C78 H78 120.6
C77 C78 C73 118.7(5)
C77 C78 H78 120.6
C45 C46 H46 119.1
C47 C46 H46 119.1
C47 C46 C45 121.8(5)
C65 C64 C63 119.3(5)
C65 C64 H64 120.3
C63 C64 H64 120.3
C20 C21 C22 120.2(5)
C20 C21 H21 119.9
C22 C21 H21 119.9
C41 C51 C45 123.2(5)
C41 C51 C49 114.2(5)
C45 C51 C49 122.5(5)
C46 C45 C51 116.7(5)
C46 C45 C44 127.4(5)
C51 C45 C44 115.9(5)
C48 C49 C50 136.2(5)
C48 C49 C51 119.0(5)
C51 C49 C50 104.7(4)
C28 C27 H27 120.9
C28 C27 C26 118.3(6)
C26 C27 H27 120.9
N5 C28 C29 113.0(5)
N5 C28 C27 120.5(5)
C27 C28 C29 126.5(5)
N11 C58 H58 118.9
N11 C58 C59 122.1(6)
C59 C58 H58 118.9
C62 C61 H61 120.6
C60 C61 C62 118.9(6)
C60 C61 H61 120.6
C42 C43 H43 118.8
C44 C43 C42 122.5(5)
C44 C43 H43 118.8
C68 C69 H69 120.2
C68 C69 C70 119.7(5)
C70 C69 H69 120.2
C65 C66 H66 120.4
C67 C66 C65 119.1(6)
C67 C66 H66 120.4
C45 C44 H44 119.8
C43 C44 C45 120.4(5)
C43 C44 H44 119.8
C77 C76 C75 122.6(5)
C77 C76 N14 118.2(5)
C75 C76 N14 119.1(5)
C34 C39 H39 119.5
C38 C39 C34 121.0(5)
C38 C39 H39 119.5
C58 C59 H59 120.3
C58 C59 C60 119.4(6)
C60 C59 H59 120.3
C71 C70 C69 118.7(5)
C71 C70 H70 120.6
C69 C70 H70 120.6
C74 C75 C76 118.2(5)
C74 C75 H75 120.9
C76 C75 H75 120.9
O8 N14 C76 121.3(6)
O8 N14 O7 121.4(6)
O7 N14 C76 117.3(6)
C48 C47 H47 119.4
C46 C47 C48 121.3(5)
C46 C47 H47 119.4
C61 C60 C59 119.6(5)
C61 C60 H60 120.2
C59 C60 H60 120.2
C25 C26 C27 121.1(6)
C25 C26 H26 119.4
C27 C26 H26 119.4

loop_
_geom_bond_atom_site_label_1
_geom_bond_atom_site_label_2
_geom_bond_distance
Ru1 Cl1 2.4118(15)
Ru1 N5 1.968(4)
Ru1 N4 2.084(4)
Ru1 N6 2.081(4)
Ru1 N1 2.104(4)
Ru1 N2 2.028(4)
Ru2 Cl2 2.4049(14)
Ru2 N8 2.030(4)
Ru2 N9 2.101(4)
Ru2 N12 1.982(4)
Ru2 N11 2.097(4)
Ru2 N13 2.096(4)
Cl4 O14 1.441(4)
Cl4 O15 1.416(5)
Cl4 O13 1.339(7)
Cl4 O16 1.481(7)
Cl3 O10 1.451(5)
Cl3 O12 1.429(5)
Cl3 O9 1.439(5)
Cl3 O11 1.427(5)
N5 C24 1.373(7)
N5 C28 1.349(7)
N8 C73 1.447(6)
N8 C40 1.322(6)
N9 C50 1.319(7)
N9 C52 1.457(6)
N4 C19 1.347(7)
N4 C23 1.380(6)
N6 C33 1.354(6)
N6 C29 1.379(6)
N12 C63 1.364(6)
N12 C67 1.359(7)
N1 C34 1.441(6)
N1 C1 1.324(6)
N11 C62 1.362(7)
N11 C58 1.360(7)
O2 N3 1.229(7)
O8 N14 1.193(8)
N2 C13 1.446(6)
N2 C11 1.321(6)
C73 C74 1.399(7)
C73 C78 1.399(7)
N13 C72 1.358(6)
N13 C68 1.374(6)
C13 C14 1.403(7)
C13 C18 1.392(7)
C34 C35 1.407(7)
C34 C39 1.395(7)
O6 N10 1.242(8)
O5 N10 1.238(8)
N10 C55 1.495(7)
N3 C16 1.487(7)
N3 O1 1.236(7)
C33 H33 0.9500
C33 C32 1.390(7)
C16 C15 1.375(8)
C16 C17 1.391(8)
C14 H14 0.9500
C14 C15 1.382(7)
C6 C5 1.424(7)
C6 C7 1.420(8)
C6 C12 1.423(7)
C18 H18 0.9500
C18 C17 1.408(7)
C9 H9 0.9500
C9 C8 1.423(7)
C9 C10 1.388(7)
C65 H65 0.9500
C65 C64 1.390(9)
C65 C66 1.388(8)
C50 C40 1.474(7)
C50 C49 1.476(7)
C52 C57 1.390(7)
C52 C53 1.392(7)
O3 N7 1.243(8)
C5 H5 0.9500
C5 C4 1.382(8)
C19 H19 0.9500
C19 C20 1.401(8)
C41 C40 1.464(7)
C41 C42 1.390(7)
C41 C51 1.410(7)
C23 C24 1.466(7)
C23 C22 1.414(7)
C71 H71 0.9500
C71 C72 1.387(8)
C71 C70 1.375(8)
C1 C2 1.486(7)
C1 C11 1.471(7)
C24 C25 1.389(7)
C35 H35 0.9500
C35 C36 1.378(7)
C29 C30 1.375(7)
C29 C28 1.514(8)
C20 H20 0.9500
C20 C21 1.384(9)
C55 C54 1.373(8)
C55 C56 1.398(8)
C72 H72 0.9500
C2 C12 1.433(7)
C2 C3 1.385(7)
C15 H15 0.9500
C62 C63 1.462(8)
C62 C61 1.422(7)
C36 H36 0.9500
C36 C37 1.385(8)
C30 H30 0.9500
C30 C31 1.394(8)
C7 H7 0.9500
C7 C8 1.396(8)
C8 H8 0.9500
C42 H42 0.9500
C42 C43 1.421(8)
C57 H57 0.9500
C57 C56 1.391(8)
C32 H32 0.9500
C32 C31 1.387(8)
C12 C10 1.424(7)
C63 C64 1.397(7)
C22 H22 0.9500
C22 C21 1.393(9)
C53 H53 0.9500
C53 C54 1.396(7)
C4 H4 0.9500
C4 C3 1.421(7)
C3 H3 0.9500
C74 H74 0.9500
C74 C75 1.382(8)
N7 C37 1.481(7)
N7 O4 1.227(8)
C11 C10 1.466(6)
C67 C68 1.494(7)
C67 C66 1.383(7)
C68 C69 1.385(7)
C31 H31 0.9500
C38 H38 0.9500
C38 C37 1.395(9)
C38 C39 1.379(8)
C54 H54 0.9500
C17 H17 0.9500
C77 H77 0.9500
C77 C78 1.388(7)
C77 C76 1.379(8)
C56 H56 0.9500
C25 H25 0.9500
C25 C26 1.383(9)
C48 H48 0.9500
C48 C49 1.388(7)
C48 C47 1.436(8)
C78 H78 0.9500
C46 H46 0.9500
C46 C45 1.404(8)
C46 C47 1.384(9)
C64 H64 0.9500
C21 H21 0.9500
C51 C45 1.416(8)
C51 C49 1.435(7)
C45 C44 1.438(8)
C27 H27 0.9500
C27 C28 1.389(8)
C27 C26 1.401(9)
C58 H58 0.9500
C58 C59 1.387(8)
C61 H61 0.9500
C61 C60 1.373(9)
C43 H43 0.9500
C43 C44 1.385(9)
C69 H69 0.9500
C69 C70 1.397(8)
C66 H66 0.9500
C44 H44 0.9500
C76 C75 1.395(8)
C76 N14 1.471(7)
C39 H39 0.9500
C59 H59 0.9500
C59 C60 1.394(10)
C70 H70 0.9500
C75 H75 0.9500
N14 O7 1.210(7)
C47 H47 0.9500
C60 H60 0.9500
C26 H26 0.9500

loop_
_geom_torsion_atom_site_label_1
_geom_torsion_atom_site_label_2
_geom_torsion_atom_site_label_3
_geom_torsion_atom_site_label_4
_geom_torsion
Ru1 N5 C24 C23 -5.6(6)
Ru1 N5 C24 C25 178.7(4)
Ru1 N5 C28 C29 2.1(6)
Ru1 N5 C28 C27 -179.9(5)
Ru1 N4 C19 C20 -169.5(4)
Ru1 N4 C23 C24 -0.1(5)
Ru1 N4 C23 C22 173.3(4)
Ru1 N6 C33 C32 171.9(4)
Ru1 N6 C29 C30 -172.2(4)
Ru1 N6 C29 C28 4.0(5)
Ru1 N1 C34 C35 -120.1(4)
Ru1 N1 C34 C39 59.4(6)
Ru1 N1 C1 C2 175.5(5)
Ru1 N1 C1 C11 -10.1(5)
Ru1 N2 C13 C14 -98.0(5)
Ru1 N2 C13 C18 77.7(5)
Ru1 N2 C11 C1 2.8(5)
Ru1 N2 C11 C10 -178.9(5)
Ru2 N8 C73 C74 -97.7(5)
Ru2 N8 C73 C78 76.1(5)
Ru2 N8 C40 C50 -6.6(6)
Ru2 N8 C40 C41 176.4(5)
Ru2 N9 C50 C40 -1.5(6)
Ru2 N9 C50 C49 176.5(6)
Ru2 N9 C52 C57 -63.2(6)
Ru2 N9 C52 C53 118.8(5)
Ru2 N12 C63 C62 -0.1(5)
Ru2 N12 C63 C64 175.1(4)
Ru2 N12 C67 C68 8.9(6)
Ru2 N12 C67 C66 -172.4(4)
Ru2 N11 C62 C63 -5.9(5)
Ru2 N11 C62 C61 175.8(4)
Ru2 N11 C58 C59 -175.6(4)
Ru2 N13 C72 C71 -177.2(4)
Ru2 N13 C68 C67 -3.4(5)
Ru2 N13 C68 C69 177.3(4)
N5 C24 C25 C26 -0.2(9)
N8 C73 C74 C75 174.3(5)
N8 C73 C78 C77 -173.8(4)
N9 C50 C40 N8 5.3(7)
N9 C50 C40 C41 -176.9(4)
N9 C50 C49 C48 -5.3(12)
N9 C50 C49 C51 177.7(6)
N9 C52 C57 C56 -173.4(5)
N9 C52 C53 C54 174.7(5)
N4 C19 C20 C21 -2.4(8)
N4 C23 C24 N5 3.5(6)
N4 C23 C24 C25 178.8(5)
N4 C23 C22 C21 -2.8(7)
N6 C33 C32 C31 -0.1(8)
N6 C29 C30 C31 -1.0(8)
N6 C29 C28 N5 -4.0(6)
N6 C29 C28 C27 178.2(6)
N12 C63 C64 C65 -2.8(8)
N12 C67 C68 N13 -3.2(6)
N12 C67 C68 C69 176.2(5)
N12 C67 C66 C65 -2.4(8)
N1 C34 C35 C36 -174.8(4)
N1 C34 C39 C38 175.4(4)
N1 C1 C2 C12 173.2(6)
N1 C1 C2 C3 -9.5(11)
N1 C1 C11 N2 5.1(6)
N1 C1 C11 C10 -173.6(4)
N11 C62 C63 N12 4.1(6)
N11 C62 C63 C64 -170.6(5)
N11 C62 C61 C60 0.6(8)
N11 C58 C59 C60 -0.6(9)
O2 N3 C16 C15 162.7(5)
O2 N3 C16 C17 -17.8(8)
N2 C13 C14 C15 177.3(4)
N2 C13 C18 C17 -177.0(4)
N2 C11 C10 C9 -0.7(10)
N2 C11 C10 C12 179.1(5)
C73 N8 C40 C50 179.8(4)
C73 N8 C40 C41 2.8(9)
C73 C74 C75 C76 0.1(10)
N13 C68 C69 C70 -0.8(8)
C13 N2 C11 C1 -168.4(4)
C13 N2 C11 C10 9.9(8)
C13 C14 C15 C16 -0.6(8)
C13 C18 C17 C16 0.3(7)
C34 N1 C1 C2 1.4(9)
C34 N1 C1 C11 175.8(4)
C34 C35 C36 C37 -1.5(8)
O6 N10 C55 C54 -13.4(7)
O6 N10 C55 C56 166.0(5)
O5 N10 C55 C54 167.3(5)
O5 N10 C55 C56 -13.3(7)
N10 C55 C54 C53 -177.2(5)
N10 C55 C56 C57 178.4(5)
N3 C16 C15 C14 179.0(5)
N3 C16 C17 C18 -178.8(5)
C33 N6 C29 C30 2.7(7)
C33 N6 C29 C28 178.8(4)
C33 C32 C31 C30 1.9(8)
C14 C13 C18 C17 -1.4(7)
C6 C5 C4 C3 -1.1(8)
C6 C7 C8 C9 2.0(8)
C6 C12 C10 C9 4.7(8)
C6 C12 C10 C11 -175.2(4)
C18 C13 C14 C15 1.6(7)
C50 N9 C52 C57 117.4(6)
C50 N9 C52 C53 -60.6(6)
C52 N9 C50 C40 177.9(4)
C52 N9 C50 C49 -4.0(9)
C52 C57 C56 C55 -1.8(8)
C52 C53 C54 C55 -0.6(8)
O3 N7 C37 C36 -7.2(8)
O3 N7 C37 C38 170.7(5)
C5 C6 C7 C8 -179.4(5)
C5 C6 C12 C2 -0.5(7)
C5 C6 C12 C10 176.1(5)
C5 C4 C3 C2 -0.7(8)
C19 N4 C23 C24 -173.0(4)
C19 N4 C23 C22 0.4(7)
C19 C20 C21 C22 0.0(8)
C41 C42 C43 C44 -1.5(9)
C41 C51 C45 C46 175.2(6)
C41 C51 C45 C44 -3.3(9)
C41 C51 C49 C50 2.5(6)
C41 C51 C49 C48 -175.2(5)
C23 N4 C19 C20 2.2(7)
C23 C24 C25 C26 -175.2(6)
C23 C22 C21 C20 2.5(8)
C40 N8 C73 C74 75.6(6)
C40 N8 C73 C78 -110.6(5)
C40 C50 C49 C48 172.9(6)
C40 C50 C49 C51 -4.1(6)
C40 C41 C42 C43 179.1(6)
C40 C41 C51 C45 -177.0(5)
C40 C41 C51 C49 0.3(6)
C1 N1 C34 C35 53.3(7)
C1 N1 C34 C39 -127.2(5)
C1 C2 C12 C6 176.7(4)
C1 C2 C12 C10 -0.2(6)
C1 C2 C3 C4 -175.2(5)
C1 C11 C10 C9 177.6(6)
C1 C11 C10 C12 -2.5(5)
C24 N5 C28 C29 179.1(5)
C24 N5 C28 C27 -2.9(8)
C24 C23 C22 C21 170.2(5)
C24 C25 C26 C27 0.0(11)
C35 C34 C39 C38 -5.2(8)
C35 C36 C37 N7 174.2(5)
C35 C36 C37 C38 -3.7(8)
C29 N6 C33 C32 -2.1(7)
C29 C30 C31 C32 -1.3(8)
C72 N13 C68 C67 178.3(4)
C72 N13 C68 C69 -1.0(7)
C72 C71 C70 C69 -2.9(9)
C2 C1 C11 N2 -178.8(4)
C2 C1 C11 C10 2.5(5)
C2 C12 C10 C9 -178.4(5)
C2 C12 C10 C11 1.7(6)
C15 C16 C17 C18 0.7(8)
C62 N11 C58 C59 3.6(8)
C62 C63 C64 C65 171.6(5)
C62 C61 C60 C59 2.5(9)
O1 N3 C16 C15 -15.4(8)
O1 N3 C16 C17 164.1(6)
C30 C29 C28 N5 172.1(5)
C30 C29 C28 C27 -5.7(9)
C7 C6 C5 C4 -178.7(5)
C7 C6 C12 C2 179.8(5)
C7 C6 C12 C10 -3.6(7)
C8 C9 C10 C12 -2.2(7)
C8 C9 C10 C11 177.6(5)
C42 C41 C40 N8 -4.4(11)
C42 C41 C40 C50 178.5(6)
C42 C41 C51 C45 1.9(8)
C42 C41 C51 C49 179.1(5)
C42 C43 C44 C45 0.0(10)
C57 C52 C53 C54 -3.3(8)
C12 C6 C5 C4 1.6(7)
C12 C6 C7 C8 0.3(8)
C12 C2 C3 C4 1.8(7)
C63 N12 C67 C68 -176.2(4)
C63 N12 C67 C66 2.5(7)
C63 C62 C61 C60 -177.6(5)
C22 C23 C24 N5 -169.6(5)
C22 C23 C24 C25 5.7(9)
C53 C52 C57 C56 4.5(8)
C3 C2 C12 C6 -1.2(7)
C3 C2 C12 C10 -178.0(5)
C74 C73 C78 C77 -0.1(7)
C11 N2 C13 C14 72.4(6)
C11 N2 C13 C18 -111.9(5)
C11 C1 C2 C12 -1.4(5)
C11 C1 C2 C3 175.9(6)
C67 N12 C63 C62 -175.0(4)
C67 N12 C63 C64 0.2(7)
C67 C68 C69 C70 179.9(5)
C68 N13 C72 C71 0.9(8)
C68 C67 C66 C65 176.1(5)
C68 C69 C70 C71 2.7(8)
C54 C55 C56 C57 -2.2(8)
C17 C16 C15 C14 -0.5(8)
C77 C76 C75 C74 -1.5(10)
C77 C76 N14 O8 0.0(11)
C77 C76 N14 O7 176.3(7)
C10 C9 C8 C7 -1.0(8)
C56 C55 C54 C53 3.4(8)
C37 C38 C39 C34 0.2(8)
C78 C73 C74 C75 0.6(9)
C78 C77 C76 C75 2.1(9)
C78 C77 C76 N14 -179.8(6)
C46 C45 C44 C43 -175.9(6)
C64 C65 C66 C67 -0.3(9)
C51 C41 C40 N8 174.2(6)
C51 C41 C40 C50 -2.9(6)
C51 C41 C42 C43 0.6(8)
C51 C45 C44 C43 2.4(9)
C45 C46 C47 C48 0.6(11)
C45 C51 C49 C50 179.8(5)
C45 C51 C49 C48 2.2(8)
C49 C50 C40 N8 -173.3(4)
C49 C50 C40 C41 4.5(6)
C49 C48 C47 C46 -0.3(10)
C49 C51 C45 C46 -1.9(9)
C49 C51 C45 C44 179.6(5)
C28 N5 C24 C23 177.4(5)
C28 N5 C24 C25 1.6(8)
C28 C29 C30 C31 -176.8(5)
C28 C27 C26 C25 -1.2(12)
C58 N11 C62 C63 174.7(4)
C58 N11 C62 C61 -3.6(7)
C58 C59 C60 C61 -2.5(9)
C61 C62 C63 N12 -177.6(5)
C61 C62 C63 C64 7.7(8)
C66 C65 C64 C63 2.9(9)
C66 C67 C68 N13 178.3(5)
C66 C67 C68 C69 -2.4(9)
C76 C77 C78 C73 -1.2(8)
C39 C34 C35 C36 5.8(7)
C39 C38 C37 C36 4.3(8)
C39 C38 C37 N7 -173.5(5)
O4 N7 C37 C36 174.5(6)
O4 N7 C37 C38 -7.6(8)
C70 C71 C72 N13 1.1(9)
C75 C76 N14 O8 178.2(8)
C75 C76 N14 O7 -5.5(11)
N14 C76 C75 C74 -179.6(6)
C47 C48 C49 C50 -177.6(6)
C47 C48 C49 C51 -1.0(8)
C47 C46 C45 C51 0.5(10)
C47 C46 C45 C44 178.8(7)
C26 C27 C28 N5 2.6(10)
C26 C27 C28 C29 -179.7(6)

loop_
_platon_squeeze_void_nr
_platon_squeeze_void_average_x
_platon_squeeze_void_average_y
_platon_squeeze_void_average_z
_platon_squeeze_void_volume
_platon_squeeze_void_count_electrons
_platon_squeeze_void_content
1 0.500 0.000 1.000 394 98 ' '
